data_1508365
loop_
_publ_author_name
'Alfonso, Ignacio'
'Bolte, Michael'
'Burguete, M. Isabel'
'Luis, Santiago V.'

_publ_section_title
;
 Crystal Structure of the N-Benzyloxycarbonyl-alanyl-phenylalanyl-methyl
 Ester: The Importance of the H-Bonding Pattern
;
_journal_issue 3
_journal_name_full Crystals
_journal_page_first 163
_journal_page_last 170
_journal_paper_doi 10.3390/cryst1030163
_journal_volume 1
_journal_year 2011
_chemical_absolute_configuration syn
_chemical_formula_moiety 'C21 H24 N2 O5'
_chemical_formula_sum 'C21 H24 N2 O5'
_chemical_formula_weight 384.42
_chemical_name_systematic ?
_space_group_IT_number 19
_symmetry_cell_setting orthorhombic
_symmetry_space_group_name_Hall 'P 2ac 2ab'
_symmetry_space_group_name_H-M 'P 21 21 21'
_atom_sites_solution_hydrogens geom
_atom_sites_solution_primary direct
_atom_sites_solution_secondary difmap
_audit_creation_method SHELXL-97
_cell_angle_alpha 90.00
_cell_angle_beta 90.00
_cell_angle_gamma 90.00
_cell_formula_units_Z 4
_cell_length_a 5.0655(6)
_cell_length_b 8.4614(8)
_cell_length_c 46.856(5)
_cell_measurement_reflns_used 4116
_cell_measurement_temperature 173(2)
_cell_measurement_theta_max 23.7
_cell_measurement_theta_min 1.8
_cell_volume 2008.3(4)
_computing_cell_refinement 'X-Area (Stoe & Cie, 2001)'
_computing_data_collection 'X-Area (Stoe & Cie, 2001)'
_computing_data_reduction 'X-Area (Stoe & Cie, 2001)'
_computing_molecular_graphics 'XP (Sheldrick, 2008)'
_computing_publication_material SHELXL97
_computing_structure_refinement 'SHELXL97 (Sheldrick, 2008) '
_computing_structure_solution 'SHELXS97 (Sheldrick, 2008) '
_diffrn_ambient_temperature 173(2)
_diffrn_measured_fraction_theta_full 0.999
_diffrn_measured_fraction_theta_max 0.993
_diffrn_measurement_device_type 'STOE IPDS II two-circle-diffractometer'
_diffrn_measurement_method \w
_diffrn_radiation_monochromator graphite
_diffrn_radiation_source 'fine-focus sealed tube'
_diffrn_radiation_type MoK\a
_diffrn_radiation_wavelength 0.71073
_diffrn_reflns_av_R_equivalents 0.1054
_diffrn_reflns_av_sigmaI/netI 0.1296
_diffrn_reflns_limit_h_max 6
_diffrn_reflns_limit_h_min -6
_diffrn_reflns_limit_k_max 10
_diffrn_reflns_limit_k_min -9
_diffrn_reflns_limit_l_max 56
_diffrn_reflns_limit_l_min -55
_diffrn_reflns_number 14035
_diffrn_reflns_theta_full 25.00
_diffrn_reflns_theta_max 25.24
_diffrn_reflns_theta_min 1.74
_diffrn_standards_number 0
_exptl_absorpt_coefficient_mu 0.091
_exptl_absorpt_correction_type none
_exptl_crystal_colour colourless
_exptl_crystal_density_diffrn 1.271
_exptl_crystal_density_method 'not measured'
_exptl_crystal_description needle
_exptl_crystal_F_000 816
_exptl_crystal_size_max 0.22
_exptl_crystal_size_mid 0.08
_exptl_crystal_size_min 0.08
_refine_diff_density_max 0.156
_refine_diff_density_min -0.178
_refine_diff_density_rms 0.037
_refine_ls_abs_structure_details 'Flack H D (1983), Acta Cryst. A39, 876-881'
_refine_ls_abs_structure_Flack -4(2)
_refine_ls_extinction_method none
_refine_ls_goodness_of_fit_ref 0.730
_refine_ls_hydrogen_treatment mixed
_refine_ls_matrix_type full
_refine_ls_number_parameters 261
_refine_ls_number_reflns 2159
_refine_ls_number_restraints 0
_refine_ls_restrained_S_all 0.730
_refine_ls_R_factor_all 0.0910
_refine_ls_R_factor_gt 0.0416
_refine_ls_shift/su_max 0.000
_refine_ls_shift/su_mean 0.000
_refine_ls_structure_factor_coef Fsqd
_refine_ls_weighting_details 'calc w=1/[\s^2^(Fo^2^)+(0.0084P)^2^+0.0000P] where P=(Fo^2^+2Fc^2^)/3'
_refine_ls_weighting_scheme calc
_refine_ls_wR_factor_gt 0.0603
_refine_ls_wR_factor_ref 0.0697
_reflns_number_gt 1182
_reflns_number_total 2159
_reflns_threshold_expression I>2\s(I)
_cod_data_source_file crystals-01-00163-s001.cif
_cod_data_source_block nacho4
_cod_depositor_comments
;
The following automatic conversions were performed:

'_symmetry_cell_setting' value 'Orthorhombic' changed to
'orthorhombic' according to the built-in table from CIF Core
dictionary named 'cif_core.dic' version 2.4.1 from 2010-06-29.

Automatic conversion script
Id: cif_fix_values 1715 2011-07-08 13:25:40Z adriana 
;
_cod_database_code 1508365

loop_
_symmetry_equiv_pos_as_xyz
'x, y, z'
'-x+1/2, -y, z+1/2'
'-x, y+1/2, -z+1/2'
'x+1/2, -y+1/2, -z'

loop_
_atom_site_label
_atom_site_type_symbol
_atom_site_fract_x
_atom_site_fract_y
_atom_site_fract_z
_atom_site_U_iso_or_equiv
_atom_site_adp_type
_atom_site_occupancy
_atom_site_symmetry_multiplicity
_atom_site_calc_flag
_atom_site_refinement_flags
C1 C 0.7190(8) 0.0063(5) 0.42072(7) 0.0393(10) Uani 1 1 d .
H1A H 0.8686 0.0814 0.4196 0.047 Uiso 1 1 calc R
H1B H 0.7839 -0.1000 0.4154 0.047 Uiso 1 1 calc R
O2 O 0.5101(5) 0.0550(3) 0.40145(5) 0.0317(7) Uani 1 1 d .
C3 C 0.5936(8) 0.0807(5) 0.37439(8) 0.0290(9) Uani 1 1 d .
N4 N 0.3875(7) 0.1070(4) 0.35687(6) 0.0303(8) Uani 1 1 d .
H4 H 0.235(7) 0.096(4) 0.3639(7) 0.023(10) Uiso 1 1 d .
C5 C 0.4235(8) 0.1405(4) 0.32671(7) 0.0282(9) Uani 1 1 d .
H5 H 0.6090 0.1141 0.3212 0.034 Uiso 1 1 calc R
C6 C 0.3765(8) 0.3191(4) 0.32207(8) 0.0271(9) Uani 1 1 d .
N7 N 0.5922(7) 0.4063(4) 0.31963(7) 0.0296(8) Uani 1 1 d .
H7 H 0.747(7) 0.372(4) 0.3214(7) 0.031(11) Uiso 1 1 d .
C8 C 0.5825(8) 0.5783(4) 0.31755(8) 0.0294(9) Uani 1 1 d .
H8 H 0.3939 0.6120 0.3191 0.035 Uiso 1 1 calc R
C9 C 0.6854(8) 0.6275(5) 0.28824(9) 0.0366(10) Uani 1 1 d .
C10 C 0.7383(8) 0.6571(4) 0.34198(7) 0.0348(10) Uani 1 1 d .
H10A H 0.9267 0.6273 0.3404 0.042 Uiso 1 1 calc R
H10B H 0.7260 0.7733 0.3400 0.042 Uiso 1 1 calc R
C11 C 0.6093(8) 0.0033(5) 0.45076(8) 0.0337(10) Uani 1 1 d .
C12 C 0.7322(8) -0.0927(5) 0.47050(8) 0.0419(11) Uani 1 1 d .
H12 H 0.8728 -0.1592 0.4646 0.050 Uiso 1 1 calc R
C13 C 0.6549(9) -0.0938(5) 0.49864(9) 0.0478(12) Uani 1 1 d .
H13 H 0.7443 -0.1586 0.5121 0.057 Uiso 1 1 calc R
C14 C 0.4470(9) -0.0002(6) 0.50721(9) 0.0486(12) Uani 1 1 d .
H14 H 0.3893 -0.0023 0.5265 0.058 Uiso 1 1 calc R
C15 C 0.3221(9) 0.0973(5) 0.48753(9) 0.0480(12) Uani 1 1 d .
H15 H 0.1806 0.1632 0.4935 0.058 Uiso 1 1 calc R
C16 C 0.4030(9) 0.0985(5) 0.45939(8) 0.0408(11) Uani 1 1 d .
H16 H 0.3166 0.1649 0.4460 0.049 Uiso 1 1 calc R
C21 C 0.6366(9) 0.6096(5) 0.37114(8) 0.0363(10) Uani 1 1 d .
C22 C 0.4235(9) 0.6851(5) 0.38334(9) 0.0416(11) Uani 1 1 d .
H22 H 0.3367 0.7672 0.3732 0.050 Uiso 1 1 calc R
C23 C 0.3338(9) 0.6422(5) 0.41044(10) 0.0509(13) Uani 1 1 d .
H23 H 0.1871 0.6951 0.4187 0.061 Uiso 1 1 calc R
C24 C 0.4588(10) 0.5234(6) 0.42503(9) 0.0533(14) Uani 1 1 d .
H24 H 0.3991 0.4942 0.4435 0.064 Uiso 1 1 calc R
C25 C 0.6717(9) 0.4459(5) 0.41294(9) 0.0483(12) Uani 1 1 d .
H25 H 0.7582 0.3636 0.4231 0.058 Uiso 1 1 calc R
C26 C 0.7582(9) 0.4884(5) 0.38607(8) 0.0427(11) Uani 1 1 d .
H26 H 0.9027 0.4338 0.3777 0.051 Uiso 1 1 calc R
O31 O 0.8240(5) 0.0789(3) 0.36714(5) 0.0401(7) Uani 1 1 d .
C51 C 0.2344(8) 0.0433(4) 0.30862(7) 0.0380(10) Uani 1 1 d .
H51A H 0.2683 -0.0694 0.3117 0.057 Uiso 1 1 calc R
H51B H 0.2609 0.0688 0.2884 0.057 Uiso 1 1 calc R
H51C H 0.0522 0.0679 0.3141 0.057 Uiso 1 1 calc R
O61 O 0.1515(5) 0.3734(3) 0.32124(6) 0.0457(8) Uani 1 1 d .
O91 O 0.7286(7) 0.5422(3) 0.26866(6) 0.0608(10) Uani 1 1 d .
O92 O 0.7107(6) 0.7853(3) 0.28701(6) 0.0509(9) Uani 1 1 d .
C92 C 0.7921(11) 0.8484(5) 0.25933(8) 0.0626(15) Uani 1 1 d .
H92A H 0.8027 0.9638 0.2604 0.094 Uiso 1 1 calc R
H92B H 0.6627 0.8181 0.2448 0.094 Uiso 1 1 calc R
H92C H 0.9655 0.8054 0.2542 0.094 Uiso 1 1 calc R

loop_
_atom_site_aniso_label
_atom_site_aniso_U_11
_atom_site_aniso_U_22
_atom_site_aniso_U_33
_atom_site_aniso_U_23
_atom_site_aniso_U_13
_atom_site_aniso_U_12
C1 0.035(2) 0.052(2) 0.030(2) 0.003(2) -0.003(2) 0.003(2)
O2 0.0242(14) 0.0450(17) 0.0259(15) 0.0053(14) -0.0018(12) -0.0020(12)
C3 0.029(2) 0.028(2) 0.030(2) 0.0001(19) 0.000(2) -0.001(2)
N4 0.0211(18) 0.043(2) 0.026(2) 0.0047(17) 0.0038(17) -0.004(2)
C5 0.027(2) 0.032(2) 0.026(2) 0.0012(18) 0.0030(19) 0.0024(19)
C6 0.021(2) 0.032(2) 0.027(2) 0.0014(18) 0.0036(19) 0.000(2)
N7 0.0195(18) 0.031(2) 0.038(2) 0.0007(17) 0.0014(17) 0.0010(18)
C8 0.026(2) 0.028(2) 0.035(2) -0.0035(19) 0.006(2) 0.001(2)
C9 0.034(3) 0.039(3) 0.036(2) 0.003(2) 0.001(2) -0.002(2)
C10 0.035(2) 0.032(2) 0.037(2) -0.0060(18) 0.004(2) -0.007(2)
C11 0.031(2) 0.038(2) 0.033(2) -0.001(2) -0.002(2) -0.011(2)
C12 0.043(3) 0.046(3) 0.037(2) -0.002(2) -0.002(2) 0.006(2)
C13 0.050(3) 0.055(3) 0.039(3) 0.007(2) -0.003(2) -0.005(3)
C14 0.055(3) 0.058(3) 0.033(3) 0.002(3) 0.003(2) -0.013(3)
C15 0.044(3) 0.049(3) 0.050(3) -0.006(2) 0.010(2) 0.003(3)
C16 0.046(3) 0.038(3) 0.038(3) 0.000(2) 0.002(2) 0.006(2)
C21 0.040(3) 0.034(2) 0.035(2) -0.008(2) -0.002(2) -0.001(2)
C22 0.044(3) 0.037(3) 0.044(3) -0.009(2) 0.005(2) -0.001(2)
C23 0.044(3) 0.063(3) 0.047(3) -0.014(3) 0.009(3) -0.004(3)
C24 0.066(4) 0.062(3) 0.033(3) -0.007(3) 0.007(3) -0.018(3)
C25 0.060(3) 0.047(3) 0.038(3) 0.004(2) -0.008(2) -0.005(3)
C26 0.045(3) 0.045(3) 0.038(2) -0.006(2) 0.006(2) -0.001(2)
O31 0.0216(17) 0.064(2) 0.0343(15) 0.0045(15) 0.0032(12) -0.0020(16)
C51 0.041(2) 0.035(2) 0.038(2) -0.0035(19) 0.000(2) -0.004(2)
O61 0.0249(17) 0.0305(16) 0.081(2) 0.0105(16) 0.0001(17) 0.0019(14)
O91 0.103(3) 0.0395(17) 0.0398(17) -0.0050(15) 0.022(2) 0.0046(19)
O92 0.078(3) 0.0337(16) 0.0407(17) 0.0031(14) 0.0145(19) -0.0128(18)
C92 0.087(4) 0.057(3) 0.043(3) 0.014(2) 0.009(3) -0.021(3)

loop_
_atom_type_symbol
_atom_type_description
_atom_type_scat_dispersion_real
_atom_type_scat_dispersion_imag
_atom_type_scat_source
C C 0.0033 0.0016 'International Tables Vol C Tables 4.2.6.8 and 6.1.1.4'
H H 0.0000 0.0000 'International Tables Vol C Tables 4.2.6.8 and 6.1.1.4'
N N 0.0061 0.0033 'International Tables Vol C Tables 4.2.6.8 and 6.1.1.4'
O O 0.0106 0.0060 'International Tables Vol C Tables 4.2.6.8 and 6.1.1.4'

loop_
_geom_angle_atom_site_label_1
_geom_angle_atom_site_label_2
_geom_angle_atom_site_label_3
_geom_angle
O2 C1 C11 108.4(3)
O2 C1 H1A 110.0
C11 C1 H1A 110.0
O2 C1 H1B 110.0
C11 C1 H1B 110.0
H1A C1 H1B 108.4
C3 O2 C1 113.6(3)
O31 C3 N4 125.2(4)
O31 C3 O2 124.0(4)
N4 C3 O2 110.8(3)
C3 N4 C5 121.9(3)
C3 N4 H4 117(2)
C5 N4 H4 121(2)
N4 C5 C51 111.0(3)
N4 C5 C6 108.0(3)
C51 C5 C6 110.7(3)
N4 C5 H5 109.1
C51 C5 H5 109.1
C6 C5 H5 109.1
O61 C6 N7 123.7(3)
O61 C6 C5 120.9(3)
N7 C6 C5 115.5(3)
C6 N7 C8 122.3(4)
C6 N7 H7 125(3)
C8 N7 H7 112(3)
N7 C8 C9 108.7(3)
N7 C8 C10 111.4(3)
C9 C8 C10 112.0(3)
N7 C8 H8 108.2
C9 C8 H8 108.2
C10 C8 H8 108.2
O91 C9 O92 123.7(4)
O91 C9 C8 126.3(4)
O92 C9 C8 110.0(3)
C21 C10 C8 112.4(3)
C21 C10 H10A 109.1
C8 C10 H10A 109.1
C21 C10 H10B 109.1
C8 C10 H10B 109.1
H10A C10 H10B 107.9
C12 C11 C16 119.3(4)
C12 C11 C1 117.9(4)
C16 C11 C1 122.7(4)
C13 C12 C11 121.2(4)
C13 C12 H12 119.4
C11 C12 H12 119.4
C12 C13 C14 119.6(4)
C12 C13 H13 120.2
C14 C13 H13 120.2
C13 C14 C15 119.7(4)
C13 C14 H14 120.1
C15 C14 H14 120.1
C16 C15 C14 120.2(4)
C16 C15 H15 119.9
C14 C15 H15 119.9
C11 C16 C15 120.0(4)
C11 C16 H16 120.0
C15 C16 H16 120.0
C22 C21 C26 118.8(4)
C22 C21 C10 121.2(4)
C26 C21 C10 120.0(4)
C21 C22 C23 120.8(4)
C21 C22 H22 119.6
C23 C22 H22 119.6
C24 C23 C22 119.6(4)
C24 C23 H23 120.2
C22 C23 H23 120.2
C23 C24 C25 120.2(4)
C23 C24 H24 119.9
C25 C24 H24 119.9
C26 C25 C24 119.8(4)
C26 C25 H25 120.1
C24 C25 H25 120.1
C25 C26 C21 120.8(4)
C25 C26 H26 119.6
C21 C26 H26 119.6
C5 C51 H51A 109.5
C5 C51 H51B 109.5
H51A C51 H51B 109.5
C5 C51 H51C 109.5
H51A C51 H51C 109.5
H51B C51 H51C 109.5
C9 O92 C92 115.3(3)
O92 C92 H92A 109.5
O92 C92 H92B 109.5
H92A C92 H92B 109.5
O92 C92 H92C 109.5
H92A C92 H92C 109.5
H92B C92 H92C 109.5

loop_
_geom_bond_atom_site_label_1
_geom_bond_atom_site_label_2
_geom_bond_distance
C1 O2 1.451(4)
C1 C11 1.514(5)
C1 H1A 0.9900
C1 H1B 0.9900
O2 C3 1.354(4)
C3 O31 1.216(4)
C3 N4 1.347(5)
N4 C5 1.453(4)
N4 H4 0.85(3)
C5 C51 1.521(5)
C5 C6 1.545(5)
C5 H5 1.0000
C6 O61 1.230(4)
C6 N7 1.324(5)
N7 C8 1.459(5)
N7 H7 0.84(4)
C8 C9 1.527(5)
C8 C10 1.542(5)
C8 H8 1.0000
C9 O91 1.188(4)
C9 O92 1.342(4)
C10 C21 1.514(5)
C10 H10A 0.9900
C10 H10B 0.9900
C11 C12 1.379(5)
C11 C16 1.380(5)
C12 C13 1.375(5)
C12 H12 0.9500
C13 C14 1.377(6)
C13 H13 0.9500
C14 C15 1.389(6)
C14 H14 0.9500
C15 C16 1.381(5)
C15 H15 0.9500
C16 H16 0.9500
C21 C22 1.378(5)
C21 C26 1.386(5)
C22 C23 1.397(6)
C22 H22 0.9500
C23 C24 1.371(6)
C23 H23 0.9500
C24 C25 1.384(6)
C24 H24 0.9500
C25 C26 1.381(5)
C25 H25 0.9500
C26 H26 0.9500
C51 H51A 0.9800
C51 H51B 0.9800
C51 H51C 0.9800
O92 C92 1.462(4)
C92 H92A 0.9800
C92 H92B 0.9800
C92 H92C 0.9800

loop_
_geom_hbond_atom_site_label_D
_geom_hbond_atom_site_label_H
_geom_hbond_atom_site_label_A
_geom_hbond_distance_DH
_geom_hbond_distance_HA
_geom_hbond_distance_DA
_geom_hbond_angle_DHA
_geom_hbond_site_symmetry_A
N4 H4 O31 0.85(3) 2.09(3) 2.904(4) 161(3) 1_455
N7 H7 O61 0.84(4) 2.05(4) 2.848(4) 159(3) 1_655

loop_
_geom_torsion_atom_site_label_1
_geom_torsion_atom_site_label_2
_geom_torsion_atom_site_label_3
_geom_torsion_atom_site_label_4
_geom_torsion
C11 C1 O2 C3 172.4(3)
C1 O2 C3 O31 -6.9(6)
C1 O2 C3 N4 172.7(3)
O31 C3 N4 C5 -1.5(6)
O2 C3 N4 C5 178.9(3)
C3 N4 C5 C51 133.9(4)
C3 N4 C5 C6 -104.6(4)
N4 C5 C6 O61 -77.9(5)
C51 C5 C6 O61 43.7(5)
N4 C5 C6 N7 101.0(4)
C51 C5 C6 N7 -137.4(3)
O61 C6 N7 C8 4.1(7)
C5 C6 N7 C8 -174.8(3)
C6 N7 C8 C9 -115.2(4)
C6 N7 C8 C10 120.9(4)
N7 C8 C9 O91 10.6(6)
C10 C8 C9 O91 134.1(4)
N7 C8 C9 O92 -172.1(3)
C10 C8 C9 O92 -48.6(5)
N7 C8 C10 C21 -58.3(4)
C9 C8 C10 C21 179.7(3)
O2 C1 C11 C12 156.0(3)
O2 C1 C11 C16 -27.7(5)
C16 C11 C12 C13 -0.7(7)
C1 C11 C12 C13 175.6(4)
C11 C12 C13 C14 1.5(7)
C12 C13 C14 C15 -1.7(7)
C13 C14 C15 C16 1.1(7)
C12 C11 C16 C15 0.1(6)
C1 C11 C16 C15 -176.1(4)
C14 C15 C16 C11 -0.3(7)
C8 C10 C21 C22 -83.5(5)
C8 C10 C21 C26 96.5(4)
C26 C21 C22 C23 1.0(6)
C10 C21 C22 C23 -178.9(4)
C21 C22 C23 C24 -0.2(6)
C22 C23 C24 C25 -0.3(6)
C23 C24 C25 C26 -0.1(6)
C24 C25 C26 C21 0.9(6)
C22 C21 C26 C25 -1.4(6)
C10 C21 C26 C25 178.6(4)
O91 C9 O92 C92 1.1(7)
C8 C9 O92 C92 -176.3(4)

loop_
_cod_related_entry_id
_cod_related_entry_code
_cod_related_entry_database
1 5366672 ChemSpider
